data_2202586
loop_
_publ_author_name
'Hu, Yi-Min'
'Li, Yi-Zhi'
'Li, Yan-Jie'
'Zhu, Cheng-Jian'
'Pan, Yi'

_publ_section_title
;
 3-Ethyl-1-(4-methylphenylsulfonyl)-4-phenethyl-4,5-dihydropyrrole
;
_journal_issue 11
_journal_name_full 'Acta Crystallographica Section E'
_journal_page_first o1636
_journal_page_last o1637
_journal_paper_doi 10.1107/S1600536803021342
_journal_volume 59
_journal_year 2003
_chemical_formula_iupac 'C21 H25 N O2 S'
_chemical_formula_moiety 'C21 H25 N O2 S'
_chemical_formula_sum 'C21 H25 N O2 S'
_chemical_formula_weight 355.48
_chemical_name_systematic
;
3-Ethyl-1-(4-methylphenylsulfonyl)-4-phenethyl-4,5-dihydropyrrole
;
_space_group_IT_number 2
_symmetry_cell_setting triclinic
_symmetry_space_group_name_Hall '-P 1'
_symmetry_space_group_name_H-M 'P -1'
_atom_sites_solution_hydrogens geom
_atom_sites_solution_primary direct
_atom_sites_solution_secondary difmap
_cell_angle_alpha 66.05(3)
_cell_angle_beta 76.82(3)
_cell_angle_gamma 81.95(3)
_cell_formula_units_Z 2
_cell_length_a 8.250(2)
_cell_length_b 10.740(2)
_cell_length_c 12.020(2)
_cell_measurement_reflns_used 25
_cell_measurement_temperature 293(2)
_cell_measurement_theta_max 26.72
_cell_measurement_theta_min 2.11
_cell_volume 946.3(4)
_computing_cell_refinement XSCANS
_computing_data_collection 'XSCANS (Bruker, 2000)'
_computing_data_reduction 'SHELXTL (Bruker, 2000)'
_computing_molecular_graphics SHELXTL
_computing_publication_material SHELXTL
_computing_structure_refinement SHELXTL
_computing_structure_solution SHELXTL
_diffrn_ambient_temperature 293(2)
_diffrn_measured_fraction_theta_full 0.998
_diffrn_measured_fraction_theta_max 0.998
_diffrn_measurement_device_type 'Bruker P4'
_diffrn_measurement_method \w
_diffrn_radiation_monochromator graphite
_diffrn_radiation_source 'sealed tube'
_diffrn_radiation_type MoK\a
_diffrn_radiation_wavelength 0.71073
_diffrn_reflns_av_R_equivalents 0.0406
_diffrn_reflns_av_sigmaI/netI 0.0599
_diffrn_reflns_limit_h_max 9
_diffrn_reflns_limit_h_min 0
_diffrn_reflns_limit_k_max 12
_diffrn_reflns_limit_k_min -12
_diffrn_reflns_limit_l_max 14
_diffrn_reflns_limit_l_min -13
_diffrn_reflns_number 3583
_diffrn_reflns_theta_full 25.00
_diffrn_reflns_theta_max 25.00
_diffrn_reflns_theta_min 1.89
_diffrn_standards_decay_% 0.001
_diffrn_standards_interval_count 97
_diffrn_standards_number 3
_exptl_absorpt_coefficient_mu 0.185
_exptl_absorpt_correction_T_max 0.96
_exptl_absorpt_correction_T_min 0.95
_exptl_absorpt_correction_type '\y scan'
_exptl_absorpt_process_details '(SHELXTL; Bruker, 2000)'
_exptl_crystal_colour colourless
_exptl_crystal_density_diffrn 1.248
_exptl_crystal_density_method 'not measured'
_exptl_crystal_description needle
_exptl_crystal_F_000 380
_exptl_crystal_size_max 0.3
_exptl_crystal_size_mid 0.25
_exptl_crystal_size_min 0.2
_refine_diff_density_max 0.192
_refine_diff_density_min -0.311
_refine_ls_extinction_method none
_refine_ls_goodness_of_fit_ref 1.034
_refine_ls_hydrogen_treatment constr
_refine_ls_matrix_type full
_refine_ls_number_parameters 226
_refine_ls_number_reflns 3330
_refine_ls_number_restraints 6
_refine_ls_restrained_S_all 1.057
_refine_ls_R_factor_all 0.1224
_refine_ls_R_factor_gt 0.0557
_refine_ls_shift/su_max 0.001
_refine_ls_shift/su_mean 0.000
_refine_ls_structure_factor_coef Fsqd
_refine_ls_weighting_details 'calc w = 1/[\s^2^(Fo^2^)+(0.0753P)^2^+0.1421P] where P = (Fo^2^+2Fc^2^)/3'
_refine_ls_weighting_scheme calc
_refine_ls_wR_factor_gt 0.1313
_refine_ls_wR_factor_ref 0.1596
_reflns_number_gt 1852
_reflns_number_total 3330
_reflns_threshold_expression I>2\s(I)
_cod_data_source_file cv6236.cif
_cod_data_source_block I
_cod_depositor_comments
;
The following automatic conversions were performed:
'_symmetry_cell_setting' value 'Triclinic' changed to 'triclinic'
according to '/home/saulius/struct/CIF-dictionaries/cif_core.dic'
dictionary named 'cif_core.dic' version 2.4.1 from 2010-06-29.

Automatic conversion script
Id: cif_fix_enum 1527 2010-12-29 10:47:43Z saulius 

The following automatic conversions were performed:

'_symmetry_cell_setting' value 'Triclinic' changed to 'triclinic'
according to /home/saulius/struct/CIF-dictionaries/cif_core.dic
dictionary named 'cif_core.dic' version 2.4.1 from 2010-06-29.

Automatic conversion script
Id: cif_fix_values 1715 2011-07-08 13:25:40Z adriana 
;
_cod_database_code 2202586
_cod_database_fobs_code 2202586

loop_
_symmetry_equiv_pos_as_xyz
'x, y, z'
'-x, -y, -z'

loop_
_atom_site_label
_atom_site_fract_x
_atom_site_fract_y
_atom_site_fract_z
_atom_site_U_iso_or_equiv
_atom_site_adp_type
_atom_site_calc_flag
_atom_site_refinement_flags
_atom_site_occupancy
_atom_site_disorder_assembly
_atom_site_disorder_group
_atom_site_type_symbol
S1 0.22026(12) 0.15212(10) 0.57309(8) 0.0649(3) Uani d U 1 . . S
O1 0.0880(3) 0.1860(3) 0.6575(2) 0.0912(9) Uani d . 1 . . O
O2 0.3332(3) 0.0372(2) 0.6176(2) 0.0758(7) Uani d U 1 . . O
N 0.1331(3) 0.1237(3) 0.4785(2) 0.0556(7) Uani d . 1 . . N
C1 0.5920(5) 0.6519(4) 0.2235(4) 0.0956(14) Uani d . 1 . . C
H1B 0.6947 0.6248 0.1806 0.143 Uiso calc R 1 . . H
H1C 0.6151 0.7060 0.2645 0.143 Uiso calc R 1 . . H
H1D 0.5216 0.7047 0.1652 0.143 Uiso calc R 1 . . H
C2 0.3523(6) -0.0275(5) 0.1897(4) 0.1006(15) Uani d . 1 . . C
H2B 0.3830 -0.0432 0.1143 0.151 Uiso calc R 1 . . H
H2C 0.3034 -0.1070 0.2555 0.151 Uiso calc R 1 . . H
H2D 0.4497 -0.0087 0.2101 0.151 Uiso calc R 1 . . H
C3 0.2315(6) 0.0892(4) 0.1730(4) 0.0871(13) Uani d . 1 . . C
H3A 0.1355 0.0698 0.1500 0.105 Uiso calc R 1 . . H
H3B 0.2814 0.1679 0.1045 0.105 Uiso calc R 1 . . H
C4 0.1723(4) 0.1258(3) 0.2831(3) 0.0565(9) Uani d . 1 . . C
C5 0.2296(4) 0.0781(3) 0.3869(3) 0.0557(9) Uani d . 1 . . C
H5A 0.3244 0.0200 0.3993 0.067 Uiso calc R 1 . . H
C6 0.0018(4) 0.2217(3) 0.4193(3) 0.0632(10) Uani d . 1 . . C
H6A 0.0143 0.3119 0.4154 0.076 Uiso calc R 1 . . H
H6B -0.1081 0.1924 0.4661 0.076 Uiso calc R 1 . . H
C7 0.0249(4) 0.2234(3) 0.2889(3) 0.0608(9) Uani d . 1 . . C
H7A -0.0729 0.1854 0.2834 0.073 Uiso calc R 1 . . H
C8 0.0468(4) 0.3654(3) 0.1850(3) 0.0613(10) Uani d . 1 . . C
H8A 0.0442 0.3592 0.1072 0.074 Uiso calc R 1 . . H
H8B -0.0467 0.4256 0.2008 0.074 Uiso calc R 1 . . H
C9 0.2082(4) 0.4287(3) 0.1716(3) 0.0551(9) Uani d . 1 . . C
H9A 0.2238 0.4160 0.2532 0.066 Uiso calc R 1 . . H
H9B 0.3010 0.3810 0.1369 0.066 Uiso calc R 1 . . H
C10 0.2108(4) 0.5776(3) 0.0911(3) 0.0477(8) Uani d . 1 . . C
C11 0.1152(4) 0.6721(4) 0.1314(3) 0.0616(9) Uani d . 1 . . C
H11A 0.0497 0.6423 0.2105 0.074 Uiso calc R 1 . . H
C12 0.1135(5) 0.8101(4) 0.0582(4) 0.0712(10) Uani d . 1 . . C
H12A 0.0470 0.8720 0.0874 0.085 Uiso calc R 1 . . H
C13 0.2118(5) 0.8549(4) -0.0589(4) 0.0696(10) Uani d . 1 . . C
H13A 0.2123 0.9475 -0.1091 0.084 Uiso calc R 1 . . H
C14 0.3078(4) 0.7632(3) -0.1005(3) 0.0611(9) Uani d . 1 . . C
H14A 0.3738 0.7934 -0.1793 0.073 Uiso calc R 1 . . H
C15 0.3083(4) 0.6262(3) -0.0270(3) 0.0533(8) Uani d . 1 . . C
H15A 0.3751 0.5650 -0.0569 0.064 Uiso calc R 1 . . H
C21 0.3535(5) 0.5391(4) 0.3931(4) 0.0709(11) Uani d . 1 . . C
H21A 0.3084 0.6253 0.3877 0.085 Uiso calc R 1 . . H
C22 0.2686(5) 0.4253(4) 0.4756(3) 0.0650(10) Uani d . 1 . . C
H22A 0.1667 0.4349 0.5247 0.078 Uiso calc R 1 . . H
C23 0.3355(4) 0.2972(3) 0.4848(3) 0.0521(8) Uani d . 1 . . C
C24 0.4884(4) 0.2830(3) 0.4126(3) 0.0558(9) Uani d . 1 . . C
H24A 0.5351 0.1969 0.4191 0.067 Uiso calc R 1 . . H
C25 0.5701(4) 0.3983(4) 0.3312(3) 0.0635(9) Uani d . 1 . . C
H25A 0.6731 0.3884 0.2835 0.076 Uiso calc R 1 . . H
C26 0.5053(5) 0.5270(4) 0.3180(3) 0.0634(10) Uani d . 1 . . C

loop_
_atom_site_aniso_label
_atom_site_aniso_U_11
_atom_site_aniso_U_22
_atom_site_aniso_U_33
_atom_site_aniso_U_12
_atom_site_aniso_U_13
_atom_site_aniso_U_23
S1 0.0702(6) 0.0663(6) 0.0410(5) -0.0074(5) 0.0026(4) -0.0092(4)
O1 0.095(2) 0.104(2) 0.0568(15) -0.0167(16) 0.0293(15) -0.0318(15)
O2 0.0808(14) 0.0693(13) 0.0512(12) -0.0007(11) -0.0126(11) 0.0020(10)
N 0.0523(16) 0.0514(16) 0.0475(16) -0.0073(13) 0.0034(14) -0.0088(14)
C1 0.096(3) 0.075(3) 0.102(3) -0.028(2) -0.009(3) -0.018(2)
C2 0.097(3) 0.104(4) 0.109(4) -0.006(3) -0.007(3) -0.056(3)
C3 0.110(3) 0.075(3) 0.085(3) 0.003(3) -0.029(3) -0.037(2)
C4 0.062(2) 0.0447(19) 0.056(2) -0.0111(17) -0.0094(18) -0.0114(17)
C5 0.055(2) 0.0406(18) 0.061(2) -0.0085(15) -0.0041(18) -0.0103(17)
C6 0.0437(19) 0.053(2) 0.071(2) -0.0082(16) 0.0020(17) -0.0073(18)
C7 0.053(2) 0.054(2) 0.068(2) -0.0153(17) -0.0142(18) -0.0109(18)
C8 0.050(2) 0.055(2) 0.067(2) -0.0098(16) -0.0161(18) -0.0072(18)
C9 0.0414(18) 0.0505(19) 0.057(2) -0.0058(15) -0.0067(15) -0.0049(16)
C10 0.0392(17) 0.0516(19) 0.0459(18) -0.0049(15) -0.0081(15) -0.0115(16)
C11 0.057(2) 0.066(2) 0.048(2) -0.0051(18) 0.0041(17) -0.0139(18)
C12 0.074(3) 0.062(2) 0.072(3) 0.0069(19) -0.004(2) -0.028(2)
C13 0.082(3) 0.047(2) 0.067(2) -0.007(2) -0.016(2) -0.0080(19)
C14 0.063(2) 0.058(2) 0.0458(19) -0.0118(18) 0.0017(17) -0.0073(18)
C15 0.0508(19) 0.057(2) 0.0463(19) -0.0037(16) -0.0038(16) -0.0168(17)
C21 0.083(3) 0.060(2) 0.078(3) -0.001(2) -0.019(2) -0.034(2)
C22 0.065(2) 0.072(3) 0.061(2) -0.003(2) -0.0008(19) -0.034(2)
C23 0.054(2) 0.058(2) 0.0415(17) -0.0032(16) -0.0064(16) -0.0179(16)
C24 0.051(2) 0.057(2) 0.054(2) 0.0002(17) -0.0117(17) -0.0169(17)
C25 0.050(2) 0.072(3) 0.064(2) -0.0038(19) -0.0080(18) -0.023(2)
C26 0.066(2) 0.064(2) 0.060(2) -0.016(2) -0.011(2) -0.0205(19)

loop_
_atom_type_symbol
_atom_type_description
_atom_type_scat_dispersion_real
_atom_type_scat_dispersion_imag
_atom_type_scat_source
C C 0.0033 0.0016 'International Tables Vol C Tables 4.2.6.8 and 6.1.1.4'
H H 0.0000 0.0000 'International Tables Vol C Tables 4.2.6.8 and 6.1.1.4'
N N 0.0061 0.0033 'International Tables Vol C Tables 4.2.6.8 and 6.1.1.4'
O O 0.0106 0.0060 'International Tables Vol C Tables 4.2.6.8 and 6.1.1.4'
S S 0.1246 0.1234 'International Tables Vol C Tables 4.2.6.8 and 6.1.1.4'

loop_
_geom_angle_atom_site_label_1
_geom_angle_atom_site_label_2
_geom_angle_atom_site_label_3
_geom_angle
O1 S1 O2 120.40(16)
O1 S1 N 106.26(17)
O2 S1 N 106.13(15)
O1 S1 C23 107.92(17)
O2 S1 C23 108.73(16)
N S1 C23 106.61(14)
C5 N C6 106.2(3)
C5 N S1 120.9(2)
C6 N S1 120.1(2)
C26 C1 H1B 109.5
C26 C1 H1C 109.5
H1B C1 H1C 109.5
C26 C1 H1D 109.5
H1B C1 H1D 109.5
H1C C1 H1D 109.5
C3 C2 H2B 109.5
C3 C2 H2C 109.5
H2B C2 H2C 109.5
C3 C2 H2D 109.5
H2B C2 H2D 109.5
H2C C2 H2D 109.5
C2 C3 C4 115.5(3)
C2 C3 H3A 108.4
C4 C3 H3A 108.4
C2 C3 H3B 108.4
C4 C3 H3B 108.4
H3A C3 H3B 107.5
C5 C4 C3 128.1(3)
C5 C4 C7 110.5(3)
C3 C4 C7 121.3(3)
C4 C5 N 113.7(3)
C4 C5 H5A 123.2
N C5 H5A 123.2
N C6 C7 106.3(3)
N C6 H6A 110.5
C7 C6 H6A 110.5
N C6 H6B 110.5
C7 C6 H6B 110.5
H6A C6 H6B 108.7
C4 C7 C6 103.2(3)
C4 C7 C8 113.6(3)
C6 C7 C8 114.3(3)
C4 C7 H7A 108.5
C6 C7 H7A 108.5
C8 C7 H7A 108.5
C9 C8 C7 114.0(3)
C9 C8 H8A 108.8
C7 C8 H8A 108.8
C9 C8 H8B 108.8
C7 C8 H8B 108.8
H8A C8 H8B 107.6
C10 C9 C8 113.4(3)
C10 C9 H9A 108.9
C8 C9 H9A 108.9
C10 C9 H9B 108.9
C8 C9 H9B 108.9
H9A C9 H9B 107.7
C11 C10 C15 117.2(3)
C11 C10 C9 120.9(3)
C15 C10 C9 121.8(3)
C10 C11 C12 122.1(3)
C10 C11 H11A 119.0
C12 C11 H11A 119.0
C13 C12 C11 119.1(3)
C13 C12 H12A 120.4
C11 C12 H12A 120.4
C14 C13 C12 119.7(3)
C14 C13 H13A 120.1
C12 C13 H13A 120.1
C13 C14 C15 120.6(3)
C13 C14 H14A 119.7
C15 C14 H14A 119.7
C14 C15 C10 121.1(3)
C14 C15 H15A 119.4
C10 C15 H15A 119.4
C22 C21 C26 121.1(3)
C22 C21 H21A 119.5
C26 C21 H21A 119.5
C23 C22 C21 119.7(3)
C23 C22 H22A 120.1
C21 C22 H22A 120.1
C22 C23 C24 120.0(3)
C22 C23 S1 121.0(3)
C24 C23 S1 118.6(3)
C25 C24 C23 119.0(3)
C25 C24 H24A 120.5
C23 C24 H24A 120.5
C26 C25 C24 122.4(3)
C26 C25 H25A 118.8
C24 C25 H25A 118.8
C25 C26 C21 117.7(3)
C25 C26 C1 121.6(4)
C21 C26 C1 120.6(4)

loop_
_geom_bond_atom_site_label_1
_geom_bond_atom_site_label_2
_geom_bond_site_symmetry_2
_geom_bond_distance
_geom_bond_publ_flag
S1 O1 . 1.427(3) ?
S1 O2 . 1.431(2) ?
S1 N . 1.618(3) ?
S1 C23 . 1.752(3) ?
N C5 . 1.419(4) ?
N C6 . 1.487(4) ?
C1 C26 . 1.504(5) ?
C1 H1B . 0.9600 ?
C1 H1C . 0.9600 ?
C1 H1D . 0.9600 ?
C2 C3 . 1.463(5) ?
C2 H2B . 0.9600 ?
C2 H2C . 0.9600 ?
C2 H2D . 0.9600 ?
C3 C4 . 1.489(5) ?
C3 H3A . 0.9700 ?
C3 H3B . 0.9700 ?
C4 C5 . 1.313(4) ?
C4 C7 . 1.499(5) ?
C5 H5A . 0.9300 ?
C6 C7 . 1.528(5) ?
C6 H6A . 0.9700 ?
C6 H6B . 0.9700 ?
C7 C8 . 1.532(4) ?
C7 H7A . 0.9800 ?
C8 C9 . 1.525(4) ?
C8 H8A . 0.9700 ?
C8 H8B . 0.9700 ?
C9 C10 . 1.495(4) ?
C9 H9A . 0.9700 ?
C9 H9B . 0.9700 ?
C10 C11 . 1.374(4) ?
C10 C15 . 1.389(4) ?
C11 C12 . 1.383(4) ?
C11 H11A . 0.9300 ?
C12 C13 . 1.382(5) ?
C12 H12A . 0.9300 ?
C13 C14 . 1.359(5) ?
C13 H13A . 0.9300 ?
C14 C15 . 1.375(4) ?
C14 H14A . 0.9300 ?
C15 H15A . 0.9300 ?
C21 C22 . 1.381(5) ?
C21 C26 . 1.391(5) ?
C21 H21A . 0.9300 ?
C22 C23 . 1.379(4) ?
C22 H22A . 0.9300 ?
C23 C24 . 1.386(4) ?
C24 C25 . 1.376(5) ?
C24 H24A . 0.9300 ?
C25 C26 . 1.370(5) ?
C25 H25A . 0.9300 ?

loop_
_geom_hbond_atom_site_label_D
_geom_hbond_atom_site_label_H
_geom_hbond_atom_site_label_A
_geom_hbond_site_symmetry_A
_geom_hbond_distance_DH
_geom_hbond_distance_HA
_geom_hbond_distance_DA
_geom_hbond_angle_DHA
_geom_hbond_publ_flag
C11 H11A O1 2_566 0.93 2.86 3.472(4) 125 no
C12 H12A O1 2_566 0.93 2.85 3.457(5) 124 no
C2 H2D O2 2_656 0.96 2.94 3.818(5) 153 no
C24 H24A O2 2_656 0.93 2.76 3.671(4) 167 no
C13 H13A O2 1_564 0.93 2.99 3.542(5) 120 no
C14 H14A O2 1_564 0.93 2.80 3.455(4) 128 no

loop_
_cod_related_entry_id
_cod_related_entry_database
_cod_related_entry_code
1 ChemSpider 9580471
